data_4337252
loop_
_publ_author_name
'Eichh\"ofer, Andreas'
'Lan, Yanhua'
'Mereacre, Valeriu'
'Bodenstein, Tilmann'
'Weigend, Florian'

_publ_section_title
;
 Slow Magnetic Relaxation in Trigonal-Planar Mononuclear Fe(II) and Co(II)
 Bis(trimethylsilyl)amido Complexes-A Comparative Study.
;
_journal_issue 4
_journal_name_full 'Inorganic chemistry'
_journal_page_first 1962
_journal_page_last 1974
_journal_paper_doi 10.1021/ic401677j
_journal_volume 53
_journal_year 2014
_chemical_formula_moiety '[Co(N(Si(CH3)3)2)2(P(C6H11)3)]'
_chemical_formula_sum 'C30 H69 Co N2 P Si4'
_chemical_formula_weight 660.13
_chemical_name_systematic
; 
 ? 
;
_space_group_IT_number 14
_symmetry_cell_setting monoclinic
_symmetry_space_group_name_Hall '-P 2yn'
_symmetry_space_group_name_H-M 'P 1 21/n 1'
_atom_sites_solution_hydrogens geom
_atom_sites_solution_primary direct
_atom_sites_solution_secondary difmap
_audit_creation_method SHELXL-97
_cell_angle_alpha 90.00
_cell_angle_beta 111.33(3)
_cell_angle_gamma 90.00
_cell_formula_units_Z 4
_cell_length_a 17.254(4)
_cell_length_b 11.781(2)
_cell_length_c 20.810(4)
_cell_measurement_reflns_used 27182
_cell_measurement_temperature 180(2)
_cell_measurement_theta_max 26.18
_cell_measurement_theta_min 2.02
_cell_volume 3940.3(16)
_computing_cell_refinement 'STOE X-AREA'
_computing_data_collection 'STOE X-AREA'
_computing_data_reduction 'STOE X-RED'
_computing_molecular_graphics 'Diamond 2.1b (brandenburger, 2000)'
_computing_structure_refinement 'SHELXL-97 (Sheldrick, 1997)'
_computing_structure_solution 'SHELXS-97 (Sheldrick, 1990)'
_diffrn_ambient_temperature 180(2)
_diffrn_detector_area_resol_mean 6.67
_diffrn_measured_fraction_theta_full 0.994
_diffrn_measured_fraction_theta_max 0.994
_diffrn_measurement_device_type 'STOE IPDS 2T'
_diffrn_measurement_method 'rotation method'
_diffrn_radiation_monochromator graphite
_diffrn_radiation_source 'fine-focus sealed tube'
_diffrn_radiation_type MoK\a
_diffrn_radiation_wavelength 0.71073
_diffrn_reflns_av_R_equivalents 0.0992
_diffrn_reflns_av_sigmaI/netI 0.0650
_diffrn_reflns_limit_h_max 20
_diffrn_reflns_limit_h_min -20
_diffrn_reflns_limit_k_max 14
_diffrn_reflns_limit_k_min -14
_diffrn_reflns_limit_l_max 25
_diffrn_reflns_limit_l_min -25
_diffrn_reflns_number 26238
_diffrn_reflns_theta_full 25.63
_diffrn_reflns_theta_max 25.63
_diffrn_reflns_theta_min 2.14
_exptl_absorpt_coefficient_mu 0.618
_exptl_absorpt_correction_type none
_exptl_crystal_colour green
_exptl_crystal_density_diffrn 1.113
_exptl_crystal_density_method 'not measured'
_exptl_crystal_description 'elongated blocks'
_exptl_crystal_F_000 1444
_exptl_crystal_size_max 0.4
_exptl_crystal_size_mid 0.2
_exptl_crystal_size_min 0.2
_refine_diff_density_max 1.084
_refine_diff_density_min -1.023
_refine_diff_density_rms 0.068
_refine_ls_extinction_method none
_refine_ls_goodness_of_fit_ref 1.021
_refine_ls_hydrogen_treatment mixed
_refine_ls_matrix_type full
_refine_ls_number_parameters 499
_refine_ls_number_reflns 7392
_refine_ls_number_restraints 0
_refine_ls_restrained_S_all 1.021
_refine_ls_R_factor_all 0.0518
_refine_ls_R_factor_gt 0.0421
_refine_ls_shift/su_max 0.001
_refine_ls_shift/su_mean 0.000
_refine_ls_structure_factor_coef Fsqd
_refine_ls_weighting_details 'calc w=1/[\s^2^(Fo^2^)+(0.0700P)^2^+0.0000P] where P=(Fo^2^+2Fc^2^)/3'
_refine_ls_weighting_scheme calc
_refine_ls_wR_factor_gt 0.1144
_refine_ls_wR_factor_ref 0.1183
_reflns_number_gt 5948
_reflns_number_total 7392
_reflns_threshold_expression >2sigma(I)
_cod_data_source_file ic401677j_si_001.cif
_cod_data_source_block 6
_cod_original_cell_volume 3940.2(14)
_cod_original_sg_symbol_H-M 'P 21/n'
_cod_database_code 4337252

loop_
_symmetry_equiv_pos_as_xyz
'x, y, z'
'-x+1/2, y+1/2, -z+1/2'
'-x, -y, -z'
'x-1/2, -y-1/2, z-1/2'

loop_
_atom_site_label
_atom_site_type_symbol
_atom_site_fract_x
_atom_site_fract_y
_atom_site_fract_z
_atom_site_U_iso_or_equiv
_atom_site_adp_type
_atom_site_occupancy
_atom_site_symmetry_multiplicity
_atom_site_calc_flag
Co1 Co 0.258348(17) 0.64906(2) 0.008192(16) 0.02450(11) Uani 1 1 d
P1 P 0.15614(3) 0.63146(5) -0.11381(3) 0.02602(14) Uani 1 1 d
Si1 Si 0.28398(4) 0.83555(6) 0.11769(4) 0.03547(17) Uani 1 1 d
Si2 Si 0.36111(4) 0.87826(6) 0.01312(4) 0.03546(18) Uani 1 1 d
Si3 Si 0.22468(4) 0.44997(5) 0.09768(3) 0.03002(16) Uani 1 1 d
Si4 Si 0.38422(4) 0.45370(6) 0.07158(4) 0.03474(17) Uani 1 1 d
N1 N 0.29620(11) 0.79940(16) 0.04177(10) 0.0302(4) Uani 1 1 d
N2 N 0.28882(11) 0.51152(16) 0.06125(10) 0.0280(4) Uani 1 1 d
C1 C 0.3662(2) 0.7667(3) 0.19294(17) 0.0523(8) Uani 1 1 d
H1A H 0.423(2) 0.797(3) 0.1995(18) 0.067(10) Uiso 1 1 d
H1C H 0.361(2) 0.783(3) 0.237(2) 0.068(10) Uiso 1 1 d
H1B H 0.364(2) 0.695(4) 0.1906(18) 0.065(11) Uiso 1 1 d
C2 C 0.2894(2) 0.9925(3) 0.13463(17) 0.0613(9) Uani 1 1 d
H2A H 0.3425 1.0221 0.1348 0.092 Uiso 1 1 calc
H2B H 0.2848 1.0068 0.1795 0.092 Uiso 1 1 calc
H2C H 0.2435 1.0304 0.0984 0.092 Uiso 1 1 calc
C3 C 0.18053(18) 0.7916(3) 0.11875(16) 0.0496(7) Uani 1 1 d
H3A H 0.1363 0.8270 0.0799 0.074 Uiso 1 1 calc
H3B H 0.1756 0.8159 0.1622 0.074 Uiso 1 1 calc
H3C H 0.1753 0.7089 0.1147 0.074 Uiso 1 1 calc
C4 C 0.46740(18) 0.9003(3) 0.08042(16) 0.0563(8) Uani 1 1 d
H4A H 0.4921 0.8265 0.0983 0.084 Uiso 1 1 calc
H4B H 0.4629 0.9460 0.1182 0.084 Uiso 1 1 calc
H4C H 0.5027 0.9398 0.0598 0.084 Uiso 1 1 calc
C5 C 0.3194(2) 1.0235(2) -0.01765(16) 0.0536(8) Uani 1 1 d
H5A H 0.3093 1.0643 0.0196 0.080 Uiso 1 1 calc
H5B H 0.2672 1.0167 -0.0574 0.080 Uiso 1 1 calc
H5C H 0.3601 1.0655 -0.0313 0.080 Uiso 1 1 calc
C6 C 0.37753(18) 0.8115(3) -0.06258(16) 0.0537(8) Uani 1 1 d
H6A H 0.3997 0.7346 -0.0503 0.081 Uiso 1 1 calc
H6B H 0.4171 0.8571 -0.0754 0.081 Uiso 1 1 calc
H6C H 0.3244 0.8078 -0.1016 0.081 Uiso 1 1 calc
C7 C 0.22172(18) 0.2918(2) 0.09063(17) 0.0509(7) Uani 1 1 d
H7A H 0.2781 0.2614 0.1127 0.076 Uiso 1 1 calc
H7B H 0.1998 0.2699 0.0419 0.076 Uiso 1 1 calc
H7C H 0.1857 0.2611 0.1136 0.076 Uiso 1 1 calc
C8 C 0.25380(19) 0.4846(3) 0.19175(15) 0.0542(8) Uani 1 1 d
H8A H 0.2560 0.5672 0.1978 0.081 Uiso 1 1 calc
H8B H 0.3084 0.4519 0.2180 0.081 Uiso 1 1 calc
H8C H 0.2121 0.4528 0.2084 0.081 Uiso 1 1 calc
C9 C 0.11401(16) 0.4970(2) 0.05355(15) 0.0370(6) Uani 1 1 d
H9B H 0.088(2) 0.453(3) 0.019(2) 0.073(11) Uiso 1 1 d
H9A H 0.1091(19) 0.574(3) 0.0356(17) 0.059(9) Uiso 1 1 d
H9C H 0.0872(18) 0.493(3) 0.0862(17) 0.051(8) Uiso 1 1 d
C10 C 0.4355(2) 0.3805(4) 0.1558(2) 0.0811(13) Uani 1 1 d
H10A H 0.3989 0.3207 0.1611 0.122 Uiso 1 1 calc
H10B H 0.4466 0.4356 0.1934 0.122 Uiso 1 1 calc
H10C H 0.4881 0.3469 0.1572 0.122 Uiso 1 1 calc
C11 C 0.45708(19) 0.5649(3) 0.0661(2) 0.0680(10) Uani 1 1 d
H11A H 0.4326 0.6058 0.0223 0.102 Uiso 1 1 calc
H11B H 0.5096 0.5297 0.0686 0.102 Uiso 1 1 calc
H11C H 0.4677 0.6182 0.1045 0.102 Uiso 1 1 calc
C12 C 0.37511(19) 0.3457(3) 0.0025(2) 0.0595(9) Uani 1 1 d
H12A H 0.3365 0.2857 0.0039 0.089 Uiso 1 1 calc
H12B H 0.4299 0.3126 0.0104 0.089 Uiso 1 1 calc
H12C H 0.3542 0.3827 -0.0428 0.089 Uiso 1 1 calc
C13 C 0.20422(14) 0.6466(2) -0.17989(13) 0.0310(5) Uani 1 1 d
H13A H 0.2356(17) 0.716(3) -0.1650(15) 0.042(7) Uiso 1 1 d
C14 C 0.14729(18) 0.6674(3) -0.25502(15) 0.0459(7) Uani 1 1 d
H14B H 0.1079(18) 0.722(3) -0.2550(15) 0.046(8) Uiso 1 1 d
H14A H 0.117(2) 0.601(3) -0.2747(18) 0.065(10) Uiso 1 1 d
C15 C 0.1993(2) 0.6992(3) -0.29827(17) 0.0550(8) Uani 1 1 d
H15A H 0.1658(18) 0.708(3) -0.3457(17) 0.047(8) Uiso 1 1 d
H15B H 0.233(2) 0.772(4) -0.278(2) 0.083(12) Uiso 1 1 d
C16 C 0.2635(2) 0.6090(4) -0.29376(18) 0.0613(9) Uani 1 1 d
H16A H 0.296(2) 0.632(3) -0.3196(18) 0.063(10) Uiso 1 1 d
H16B H 0.2384(19) 0.540(3) -0.3100(17) 0.055(9) Uiso 1 1 d
C17 C 0.31844(19) 0.5840(3) -0.21982(18) 0.0567(8) Uani 1 1 d
H17B H 0.354(2) 0.520(3) -0.220(2) 0.077(11) Uiso 1 1 d
H17A H 0.357(3) 0.652(4) -0.198(2) 0.094(14) Uiso 1 1 d
C18 C 0.26701(18) 0.5535(3) -0.17632(17) 0.0445(6) Uani 1 1 d
H18B H 0.2346(18) 0.487(3) -0.1949(16) 0.048(8) Uiso 1 1 d
H18A H 0.304(2) 0.542(3) -0.1265(19) 0.065(10) Uiso 1 1 d
C19 C 0.09183(14) 0.50096(18) -0.13001(13) 0.0289(5) Uani 1 1 d
H19A H 0.0568(16) 0.516(2) -0.1027(14) 0.038(7) Uiso 1 1 d
C20 C 0.14427(15) 0.3932(2) -0.10456(15) 0.0343(5) Uani 1 1 d
H20B H 0.1731(16) 0.381(2) -0.1360(15) 0.036(7) Uiso 1 1 d
H20A H 0.1816(18) 0.406(3) -0.0580(17) 0.052(8) Uiso 1 1 d
C21 C 0.08879(17) 0.2916(2) -0.10670(14) 0.0401(6) Uani 1 1 d
H21B H 0.0596(19) 0.309(3) -0.0773(17) 0.057(9) Uiso 1 1 d
H21A H 0.1218(19) 0.214(3) -0.0924(17) 0.061(9) Uiso 1 1 d
C22 C 0.02470(17) 0.2727(2) -0.17880(14) 0.0395(6) Uani 1 1 d
H22B H 0.0552(16) 0.251(2) -0.2124(15) 0.041(7) Uiso 1 1 d
H22A H -0.0122(19) 0.209(3) -0.1803(16) 0.058(9) Uiso 1 1 d
C23 C -0.02687(17) 0.3795(2) -0.20479(17) 0.0427(7) Uani 1 1 d
H23B H -0.0599(18) 0.393(3) -0.1766(16) 0.050(9) Uiso 1 1 d
H23A H -0.064(2) 0.368(3) -0.2490(19) 0.057(9) Uiso 1 1 d
C24 C 0.02878(17) 0.4819(2) -0.20312(15) 0.0401(6) Uani 1 1 d
H24B H 0.0591(16) 0.464(2) -0.2341(15) 0.039(7) Uiso 1 1 d
H24A H -0.0038(18) 0.547(3) -0.2153(16) 0.052(8) Uiso 1 1 d
C25 C 0.07985(13) 0.74938(18) -0.13343(12) 0.0271(5) Uani 1 1 d
H25A H 0.0376(15) 0.736(2) -0.1796(13) 0.028(6) Uiso 1 1 d
C26 C 0.12375(16) 0.8630(2) -0.13256(17) 0.0362(6) Uani 1 1 d
H26B H 0.145(2) 0.866(3) -0.1647(19) 0.057(10) Uiso 1 1 d
H26A H 0.168(2) 0.876(3) -0.086(2) 0.063(10) Uiso 1 1 d
C27 C 0.0641(2) 0.9624(2) -0.14462(19) 0.0490(7) Uani 1 1 d
H27A H 0.0219(17) 0.950(2) -0.1913(15) 0.039(7) Uiso 1 1 d
H27B H 0.0951(19) 1.032(3) -0.1456(16) 0.059(9) Uiso 1 1 d
C28 C 0.0234(2) 0.9648(2) -0.0912(2) 0.0520(8) Uani 1 1 d
H28A H -0.016(2) 1.028(3) -0.0994(19) 0.073(11) Uiso 1 1 d
H28B H 0.069(2) 0.971(3) -0.045(2) 0.081(12) Uiso 1 1 d
C29 C -0.02175(19) 0.8543(2) -0.0919(2) 0.0491(8) Uani 1 1 d
H29A H -0.049(2) 0.856(3) -0.0565(19) 0.069(11) Uiso 1 1 d
H29B H -0.065(3) 0.845(3) -0.139(2) 0.084(13) Uiso 1 1 d
C30 C 0.03723(17) 0.7526(2) -0.08046(16) 0.0376(6) Uani 1 1 d
H30B H 0.0070(17) 0.682(3) -0.0848(15) 0.042(7) Uiso 1 1 d
H30A H 0.080(2) 0.760(3) -0.0356(17) 0.054(9) Uiso 1 1 d

loop_
_atom_site_aniso_label
_atom_site_aniso_U_11
_atom_site_aniso_U_22
_atom_site_aniso_U_33
_atom_site_aniso_U_23
_atom_site_aniso_U_13
_atom_site_aniso_U_12
Co1 0.03022(16) 0.01529(17) 0.02857(19) 0.00102(11) 0.01140(12) -0.00126(11)
P1 0.0314(3) 0.0152(3) 0.0311(3) -0.0006(2) 0.0109(2) 0.0003(2)
Si1 0.0527(4) 0.0232(3) 0.0253(4) -0.0005(3) 0.0081(3) -0.0048(3)
Si2 0.0430(4) 0.0284(3) 0.0285(4) -0.0009(3) 0.0053(3) -0.0149(3)
Si3 0.0353(3) 0.0246(3) 0.0300(4) 0.0076(3) 0.0116(3) -0.0035(2)
Si4 0.0306(3) 0.0298(4) 0.0421(4) 0.0100(3) 0.0112(3) 0.0043(3)
N1 0.0382(10) 0.0217(10) 0.0258(10) 0.0002(8) 0.0059(8) -0.0040(8)
N2 0.0308(9) 0.0221(9) 0.0309(10) 0.0022(8) 0.0108(8) -0.0029(7)
C1 0.0624(19) 0.050(2) 0.0329(16) 0.0055(14) 0.0031(13) -0.0113(15)
C2 0.114(3) 0.0300(15) 0.0422(18) -0.0096(13) 0.0312(18) -0.0076(16)
C3 0.0588(16) 0.0477(17) 0.0445(17) -0.0082(14) 0.0213(13) 0.0009(13)
C4 0.0501(16) 0.061(2) 0.0434(17) 0.0023(15) -0.0006(13) -0.0275(14)
C5 0.080(2) 0.0322(15) 0.0422(17) 0.0060(12) 0.0147(15) -0.0158(14)
C6 0.0522(16) 0.0607(19) 0.0499(18) -0.0120(15) 0.0205(14) -0.0201(14)
C7 0.0549(16) 0.0286(14) 0.067(2) 0.0164(13) 0.0199(14) -0.0050(12)
C8 0.0637(18) 0.066(2) 0.0328(15) 0.0106(14) 0.0170(13) -0.0082(15)
C9 0.0384(13) 0.0369(15) 0.0372(15) -0.0014(12) 0.0156(11) -0.0017(11)
C10 0.0445(17) 0.118(3) 0.067(2) 0.047(2) 0.0047(16) 0.0195(19)
C11 0.0502(17) 0.053(2) 0.112(3) -0.007(2) 0.0420(19) -0.0078(15)
C12 0.0498(16) 0.0453(18) 0.084(3) -0.0095(16) 0.0252(16) 0.0104(13)
C13 0.0323(11) 0.0274(12) 0.0324(13) -0.0034(10) 0.0107(10) -0.0014(9)
C14 0.0435(14) 0.0591(19) 0.0351(15) 0.0023(14) 0.0144(12) -0.0019(14)
C15 0.0590(18) 0.074(2) 0.0352(17) 0.0042(16) 0.0209(14) -0.0096(16)
C16 0.064(2) 0.085(3) 0.0457(19) -0.0178(18) 0.0330(16) -0.0142(19)
C17 0.0490(16) 0.070(2) 0.059(2) -0.0107(17) 0.0299(15) 0.0055(16)
C18 0.0447(14) 0.0431(16) 0.0495(18) -0.0029(14) 0.0217(13) 0.0085(12)
C19 0.0354(11) 0.0151(10) 0.0346(13) -0.0016(9) 0.0109(10) 0.0001(8)
C20 0.0401(13) 0.0169(11) 0.0382(15) -0.0005(10) 0.0050(12) 0.0021(9)
C21 0.0533(15) 0.0168(12) 0.0402(15) -0.0013(11) 0.0051(12) -0.0027(10)
C22 0.0502(14) 0.0174(12) 0.0412(16) -0.0056(10) 0.0050(12) -0.0057(10)
C23 0.0407(14) 0.0258(13) 0.0467(17) -0.0041(12) -0.0018(13) -0.0042(10)
C24 0.0448(14) 0.0221(12) 0.0412(16) 0.0030(11) 0.0009(12) -0.0011(11)
C25 0.0301(10) 0.0161(10) 0.0324(13) 0.0007(9) 0.0080(9) 0.0009(8)
C26 0.0400(13) 0.0185(12) 0.0533(18) 0.0041(11) 0.0209(13) -0.0004(9)
C27 0.0579(17) 0.0174(13) 0.076(2) 0.0110(13) 0.0296(16) 0.0066(11)
C28 0.0591(17) 0.0224(14) 0.081(2) -0.0044(14) 0.0336(17) 0.0084(12)
C29 0.0507(16) 0.0301(15) 0.079(2) -0.0001(14) 0.0391(17) 0.0058(12)
C30 0.0449(14) 0.0204(12) 0.0545(18) 0.0012(11) 0.0266(13) 0.0018(10)

loop_
_atom_type_symbol
_atom_type_description
_atom_type_scat_dispersion_real
_atom_type_scat_dispersion_imag
_atom_type_scat_source
C C 0.0033 0.0016 'International Tables Vol C Tables 4.2.6.8 and 6.1.1.4'
H H 0.0000 0.0000 'International Tables Vol C Tables 4.2.6.8 and 6.1.1.4'
N N 0.0061 0.0033 'International Tables Vol C Tables 4.2.6.8 and 6.1.1.4'
Si Si 0.0817 0.0704 'International Tables Vol C Tables 4.2.6.8 and 6.1.1.4'
P P 0.1023 0.0942 'International Tables Vol C Tables 4.2.6.8 and 6.1.1.4'
Co Co 0.3494 0.9721 'International Tables Vol C Tables 4.2.6.8 and 6.1.1.4'

loop_
_geom_angle_atom_site_label_1
_geom_angle_atom_site_label_2
_geom_angle_atom_site_label_3
_geom_angle
N2 Co1 N1 125.44(8)
N2 Co1 P1 117.03(6)
N1 Co1 P1 117.49(6)
C19 P1 C25 104.56(10)
C19 P1 C13 110.14(11)
C25 P1 C13 103.76(11)
C19 P1 Co1 113.89(8)
C25 P1 Co1 109.94(8)
C13 P1 Co1 113.67(8)
N1 Si1 C3 112.28(12)
N1 Si1 C1 110.59(15)
C3 Si1 C1 107.90(15)
N1 Si1 C2 113.68(13)
C3 Si1 C2 104.65(16)
C1 Si1 C2 107.38(16)
N1 Si2 C6 112.44(12)
N1 Si2 C5 113.20(12)
C6 Si2 C5 104.62(15)
N1 Si2 C4 113.49(12)
C6 Si2 C4 106.26(15)
C5 Si2 C4 106.13(14)
N2 Si3 C7 113.01(12)
N2 Si3 C9 111.38(11)
C7 Si3 C9 105.21(13)
N2 Si3 C8 113.44(12)
C7 Si3 C8 106.71(15)
C9 Si3 C8 106.53(14)
N2 Si4 C11 110.67(12)
N2 Si4 C10 113.97(14)
C11 Si4 C10 106.56(19)
N2 Si4 C12 111.20(12)
C11 Si4 C12 107.56(17)
C10 Si4 C12 106.6(2)
Si2 N1 Si1 119.80(11)
Si2 N1 Co1 123.22(11)
Si1 N1 Co1 114.91(10)
Si3 N2 Si4 121.30(11)
Si3 N2 Co1 121.66(10)
Si4 N2 Co1 117.04(10)
C18 C13 C14 110.2(2)
C18 C13 P1 113.34(19)
C14 C13 P1 118.54(17)
C15 C14 C13 110.1(2)
C16 C15 C14 111.4(3)
C15 C16 C17 111.9(3)
C16 C17 C18 111.4(3)
C17 C18 C13 111.0(3)
C24 C19 C20 109.8(2)
C24 C19 P1 117.65(17)
C20 C19 P1 112.57(16)
C21 C20 C19 110.7(2)
C22 C21 C20 111.6(2)
C21 C22 C23 110.5(2)
C22 C23 C24 111.2(2)
C19 C24 C23 110.5(2)
C30 C25 C26 109.5(2)
C30 C25 P1 110.39(16)
C26 C25 P1 110.08(15)
C27 C26 C25 111.7(2)
C28 C27 C26 111.1(3)
C29 C28 C27 110.6(3)
C28 C29 C30 111.1(2)
C25 C30 C29 111.9(2)

loop_
_geom_bond_atom_site_label_1
_geom_bond_atom_site_label_2
_geom_bond_distance
Co1 N2 1.9233(19)
Co1 N1 1.929(2)
Co1 P1 2.5184(12)
P1 C19 1.854(2)
P1 C25 1.854(2)
P1 C13 1.855(3)
Si1 N1 1.722(2)
Si1 C3 1.866(3)
Si1 C1 1.873(3)
Si1 C2 1.878(3)
Si2 N1 1.720(2)
Si2 C6 1.872(3)
Si2 C5 1.876(3)
Si2 C4 1.877(3)
Si3 N2 1.7134(19)
Si3 C7 1.869(3)
Si3 C9 1.876(3)
Si3 C8 1.880(3)
Si4 N2 1.7210(19)
Si4 C11 1.847(3)
Si4 C10 1.863(3)
Si4 C12 1.883(3)
C13 C18 1.525(3)
C13 C14 1.534(4)
C14 C15 1.530(4)
C15 C16 1.513(5)
C16 C17 1.514(5)
C17 C18 1.524(4)
C19 C24 1.531(4)
C19 C20 1.537(3)
C20 C21 1.523(3)
C21 C22 1.522(4)
C22 C23 1.523(4)
C23 C24 1.534(4)
C25 C30 1.532(3)
C25 C26 1.535(3)
C26 C27 1.518(3)
C27 C28 1.516(5)
C28 C29 1.515(4)
C29 C30 1.533(4)
